data_2230542
loop_
_publ_author_name
'Chen, Ting Ting'
'Shang, Yan Fang'
'Xi, Xia'
'Zhang, Yue Hua'
'Wang, Nan Ping'

_publ_section_title
;
 Aqua(pyridine-3-carboxylic
 acid-\k<i>N</i>)(pyridine-2,6-dicarboxylato-\k^3^<i>O</i>^2^,<i>N</i>,<i>O</i>^6^)copper(II)
 monohydrate
;
_journal_coeditor_code YK2006
_journal_issue 6
_journal_name_full 'Acta Crystallographica Section E'
_journal_page_first m809
_journal_paper_doi 10.1107/S160053681101926X
_journal_volume 67
_journal_year 2011
_chemical_formula_iupac '[Cu (C7 H3 N O4) (C6 H5 N O2) (H2 O)], H2 O'
_chemical_formula_moiety 'C13 H10 Cu N2 O7, H2 O'
_chemical_formula_sum 'C13 H12 Cu N2 O8'
_chemical_formula_weight 387.79
_chemical_name_systematic
;
Aqua(pyridine-3-carboxylic acid-\k<i>N</i>)(pyridine-2,6-dicarboxylato-
\k^3^<i>O</i>^2^,<i>N</i>,<i>O</i>^6^)copper(II) monohydrate
;
_space_group_IT_number 2
_symmetry_cell_setting triclinic
_symmetry_space_group_name_Hall '-P 1'
_symmetry_space_group_name_H-M 'P -1'
_atom_sites_solution_hydrogens geom
_atom_sites_solution_primary direct
_atom_sites_solution_secondary difmap
_audit_creation_method SHELXL-97
_cell_angle_alpha 107.471(3)
_cell_angle_beta 92.822(3)
_cell_angle_gamma 101.547(3)
_cell_formula_units_Z 2
_cell_length_a 7.3241(12)
_cell_length_b 9.5290(16)
_cell_length_c 11.1895(18)
_cell_measurement_reflns_used 3246
_cell_measurement_temperature 293(2)
_cell_measurement_theta_max 28.03
_cell_measurement_theta_min 1.92
_cell_volume 724.8(2)
_computing_cell_refinement 'SAINT (Bruker, 2001)'
_computing_data_collection 'APEX2(Bruker, 2001)'
_computing_data_reduction 'SHELXTL (Sheldrick, 2008)'
_computing_molecular_graphics 'SHELXTL (Sheldrick, 2008)'
_computing_publication_material 'SHELXTL (Sheldrick, 2008)'
_computing_structure_refinement 'SHELXL97 (Sheldrick, 2008)'
_computing_structure_solution 'SHELXS97 (Sheldrick, 2008)'
_diffrn_ambient_temperature 293(2)
_diffrn_measured_fraction_theta_full 0.983
_diffrn_measured_fraction_theta_max 0.983
_diffrn_measurement_device_type 'Bruker APEXII CCD'
_diffrn_measurement_method '\f and \w'
_diffrn_radiation_monochromator graphite
_diffrn_radiation_source 'fine-focus sealed tube'
_diffrn_radiation_type MoK\a
_diffrn_radiation_wavelength 0.71073
_diffrn_reflns_av_R_equivalents 0.0577
_diffrn_reflns_av_sigmaI/netI 0.0851
_diffrn_reflns_limit_h_max 8
_diffrn_reflns_limit_h_min -8
_diffrn_reflns_limit_k_max 7
_diffrn_reflns_limit_k_min -11
_diffrn_reflns_limit_l_max 12
_diffrn_reflns_limit_l_min -13
_diffrn_reflns_number 3704
_diffrn_reflns_theta_full 25.09
_diffrn_reflns_theta_max 25.09
_diffrn_reflns_theta_min 1.92
_exptl_absorpt_coefficient_mu 1.555
_exptl_absorpt_correction_T_max 0.674
_exptl_absorpt_correction_T_min 0.612
_exptl_absorpt_correction_type multi-scan
_exptl_absorpt_process_details '(SADABS; Bruker, 2001)'
_exptl_crystal_colour blue
_exptl_crystal_density_diffrn 1.777
_exptl_crystal_density_method 'not measured'
_exptl_crystal_description block
_exptl_crystal_F_000 394
_exptl_crystal_size_max 0.343
_exptl_crystal_size_mid 0.275
_exptl_crystal_size_min 0.242
_refine_diff_density_max 0.613
_refine_diff_density_min -0.383
_refine_ls_extinction_method none
_refine_ls_goodness_of_fit_ref 1.005
_refine_ls_hydrogen_treatment constr
_refine_ls_matrix_type full
_refine_ls_number_parameters 218
_refine_ls_number_reflns 2544
_refine_ls_number_restraints 0
_refine_ls_restrained_S_all 1.005
_refine_ls_R_factor_all 0.0604
_refine_ls_R_factor_gt 0.0473
_refine_ls_shift/su_max 0.001
_refine_ls_shift/su_mean 0.000
_refine_ls_structure_factor_coef Fsqd
_refine_ls_weighting_details 'calc w=1/[\s^2^(Fo^2^)+(0.0156P)^2^+0.00P] where P=(Fo^2^+2Fc^2^)/3'
_refine_ls_weighting_scheme calc
_refine_ls_wR_factor_gt 0.0848
_refine_ls_wR_factor_ref 0.0885
_reflns_number_gt 2036
_reflns_number_total 2544
_reflns_threshold_expression I>2\s(I)
_cod_data_source_file yk2006.cif
_cod_data_source_block I
_cod_database_code 2230542
_cod_database_fobs_code 2230542

loop_
_symmetry_equiv_pos_as_xyz
'x, y, z'
'-x, -y, -z'

loop_
_atom_site_type_symbol
_atom_site_label
_atom_site_fract_x
_atom_site_fract_y
_atom_site_fract_z
_atom_site_U_iso_or_equiv
_atom_site_adp_type
_atom_site_calc_flag
_atom_site_refinement_flags
_atom_site_occupancy
_atom_site_symmetry_multiplicity
_atom_site_disorder_assembly
_atom_site_disorder_group
Cu Cu1 0.72746(7) 0.75885(6) 0.84260(4) 0.03334(18) Uani d . 1 1 . .
C C1 0.6201(6) 0.9587(5) 0.7304(4) 0.0314(10) Uani d . 1 1 . .
C C2 0.6438(5) 0.8236(4) 0.6230(3) 0.0285(9) Uani d . 1 1 . .
C C3 0.6152(6) 0.7997(5) 0.4943(4) 0.0358(10) Uani d . 1 1 . .
H H3 0.5722 0.8684 0.4626 0.043 Uiso calc R 1 1 . .
C C4 0.6533(6) 0.6692(5) 0.4152(4) 0.0354(10) Uani d . 1 1 . .
H H4 0.6343 0.6497 0.3284 0.043 Uiso calc R 1 1 . .
C C5 0.7184(5) 0.5677(5) 0.4608(3) 0.0340(10) Uani d . 1 1 . .
H H5 0.7459 0.4815 0.4064 0.041 Uiso calc R 1 1 . .
C C6 0.7420(5) 0.5976(4) 0.5907(3) 0.0289(9) Uani d . 1 1 . .
C C7 0.8072(5) 0.5053(5) 0.6655(4) 0.0304(10) Uani d . 1 1 . .
C C8 0.9050(6) 0.7252(5) 1.0648(4) 0.0397(11) Uani d . 1 1 . .
H H8 0.9215 0.6365 1.0073 0.048 Uiso calc R 1 1 . .
C C9 0.9646(6) 0.7553(5) 1.1898(4) 0.0374(11) Uani d . 1 1 . .
H H9 1.0196 0.6885 1.2168 0.045 Uiso calc R 1 1 . .
C C10 0.9409(5) 0.8866(5) 1.2737(4) 0.0353(10) Uani d . 1 1 . .
H H10 0.9783 0.9095 1.3593 0.042 Uiso calc R 1 1 . .
C C11 0.8617(5) 0.9847(4) 1.2313(3) 0.0275(9) Uani d . 1 1 . .
C C12 0.8029(5) 0.9449(4) 1.1039(3) 0.0316(10) Uani d . 1 1 . .
H H12 0.7465 1.0095 1.0748 0.038 Uiso calc R 1 1 . .
C C13 0.8343(6) 1.1300(5) 1.3159(4) 0.0326(10) Uani d . 1 1 . .
N N1 0.7036(4) 0.7233(4) 0.6650(3) 0.0286(8) Uani d . 1 1 . .
N N2 0.8244(5) 0.8170(4) 1.0215(3) 0.0328(8) Uani d . 1 1 . .
O O1 0.6624(4) 0.9519(3) 0.8403(2) 0.0372(7) Uani d . 1 1 . .
O O2 0.5679(4) 1.0631(3) 0.7065(2) 0.0413(8) Uani d . 1 1 . .
O O3 0.8087(4) 0.5614(3) 0.7853(2) 0.0376(7) Uani d . 1 1 . .
O O4 0.8507(4) 0.3867(3) 0.6120(2) 0.0447(8) Uani d . 1 1 . .
O O5 0.4365(4) 0.6488(3) 0.8620(2) 0.0461(8) Uani d . 1 1 . .
H H5B 0.4206 0.6493 0.9369 0.069 Uiso d R 1 1 . .
H H5A 0.3623 0.6970 0.8400 0.069 Uiso d R 1 1 . .
O O6 0.8709(5) 1.1433(3) 1.4365(2) 0.0436(8) Uani d . 1 1 . .
H H6 0.8607 1.2267 1.4806 0.065 Uiso calc R 1 1 . .
O O7 0.7889(4) 1.2257(3) 1.2796(3) 0.0456(8) Uani d . 1 1 . .
O O1W 0.5969(5) 1.3367(3) 0.8942(3) 0.0705(11) Uani d . 1 1 . .
H H1WC 0.6522 1.4074 0.8683 0.106 Uiso d R 1 1 . .
H H1WD 0.6098 1.2529 0.8447 0.106 Uiso d R 1 1 . .

loop_
_atom_site_aniso_label
_atom_site_aniso_U_11
_atom_site_aniso_U_22
_atom_site_aniso_U_33
_atom_site_aniso_U_12
_atom_site_aniso_U_13
_atom_site_aniso_U_23
Cu1 0.0503(3) 0.0311(3) 0.0194(3) 0.0134(3) 0.0010(2) 0.0071(2)
C1 0.034(2) 0.030(2) 0.031(2) 0.006(2) 0.0038(18) 0.012(2)
C2 0.032(2) 0.033(2) 0.024(2) 0.010(2) 0.0030(17) 0.0127(19)
C3 0.040(3) 0.040(3) 0.032(2) 0.009(2) 0.0003(19) 0.019(2)
C4 0.043(3) 0.043(3) 0.019(2) 0.005(2) 0.0024(18) 0.012(2)
C5 0.038(2) 0.034(3) 0.026(2) 0.005(2) 0.0084(18) 0.006(2)
C6 0.029(2) 0.030(2) 0.025(2) 0.006(2) 0.0018(17) 0.0070(19)
C7 0.033(2) 0.029(2) 0.028(2) 0.008(2) 0.0020(18) 0.007(2)
C8 0.052(3) 0.033(3) 0.034(2) 0.016(2) 0.001(2) 0.006(2)
C9 0.050(3) 0.039(3) 0.027(2) 0.016(2) -0.0017(19) 0.013(2)
C10 0.038(3) 0.044(3) 0.021(2) 0.007(2) -0.0010(18) 0.009(2)
C11 0.031(2) 0.029(2) 0.021(2) 0.0022(19) 0.0013(16) 0.0084(18)
C12 0.041(3) 0.027(2) 0.026(2) 0.009(2) 0.0022(18) 0.0079(19)
C13 0.032(2) 0.034(3) 0.026(2) 0.003(2) -0.0011(18) 0.004(2)
N1 0.035(2) 0.030(2) 0.0204(17) 0.0055(17) 0.0008(14) 0.0087(15)
N2 0.041(2) 0.036(2) 0.0220(18) 0.0128(18) 0.0016(15) 0.0084(16)
O1 0.058(2) 0.0322(17) 0.0246(15) 0.0160(15) 0.0012(13) 0.0098(13)
O2 0.056(2) 0.0345(18) 0.0377(17) 0.0172(16) -0.0006(14) 0.0149(14)
O3 0.062(2) 0.0345(17) 0.0184(15) 0.0219(15) 0.0017(13) 0.0056(13)
O4 0.071(2) 0.0382(18) 0.0262(16) 0.0273(17) 0.0013(14) 0.0037(14)
O5 0.051(2) 0.057(2) 0.0354(17) 0.0119(17) 0.0056(14) 0.0217(16)
O6 0.067(2) 0.0390(19) 0.0219(15) 0.0192(18) 0.0012(14) 0.0012(14)
O7 0.066(2) 0.0359(19) 0.0338(17) 0.0190(17) -0.0024(15) 0.0061(15)
O1W 0.126(3) 0.044(2) 0.044(2) 0.018(2) 0.033(2) 0.0157(17)

loop_
_atom_type_symbol
_atom_type_description
_atom_type_scat_dispersion_real
_atom_type_scat_dispersion_imag
_atom_type_scat_source
C C 0.0033 0.0016 'International Tables Vol C Tables 4.2.6.8 and 6.1.1.4'
H H 0.0000 0.0000 'International Tables Vol C Tables 4.2.6.8 and 6.1.1.4'
N N 0.0061 0.0033 'International Tables Vol C Tables 4.2.6.8 and 6.1.1.4'
O O 0.0106 0.0060 'International Tables Vol C Tables 4.2.6.8 and 6.1.1.4'
Cu Cu 0.3201 1.2651 'International Tables Vol C Tables 4.2.6.8 and 6.1.1.4'

loop_
_geom_angle_atom_site_label_1
_geom_angle_atom_site_label_2
_geom_angle_atom_site_label_3
_geom_angle_site_symmetry_1
_geom_angle_site_symmetry_3
_geom_angle
_geom_angle_publ_flag
N1 Cu1 N2 . . 164.24(13) ?
N1 Cu1 O1 . . 81.06(12) ?
N2 Cu1 O1 . . 99.27(12) ?
N1 Cu1 O3 . . 80.30(12) ?
N2 Cu1 O3 . . 97.28(12) ?
O1 Cu1 O3 . . 160.68(10) ?
N1 Cu1 O5 . . 99.42(11) ?
N2 Cu1 O5 . . 96.26(12) ?
O1 Cu1 O5 . . 94.65(11) ?
O3 Cu1 O5 . . 93.36(11) ?
O2 C1 O1 . . 126.0(4) ?
O2 C1 C2 . . 119.6(3) ?
O1 C1 C2 . . 114.3(4) ?
N1 C2 C3 . . 120.0(4) ?
N1 C2 C1 . . 111.8(3) ?
C3 C2 C1 . . 128.2(4) ?
C4 C3 C2 . . 117.1(4) ?
C4 C3 H3 . . 121.5 ?
C2 C3 H3 . . 121.5 ?
C5 C4 C3 . . 122.0(4) ?
C5 C4 H4 . . 119.0 ?
C3 C4 H4 . . 119.0 ?
C4 C5 C6 . . 118.0(4) ?
C4 C5 H5 . . 121.0 ?
C6 C5 H5 . . 121.0 ?
N1 C6 C5 . . 119.0(4) ?
N1 C6 C7 . . 111.8(3) ?
C5 C6 C7 . . 129.2(4) ?
O4 C7 O3 . . 125.2(4) ?
O4 C7 C6 . . 120.6(3) ?
O3 C7 C6 . . 114.3(3) ?
N2 C8 C9 . . 123.2(4) ?
N2 C8 H8 . . 118.4 ?
C9 C8 H8 . . 118.4 ?
C10 C9 C8 . . 118.1(4) ?
C10 C9 H9 . . 121.0 ?
C8 C9 H9 . . 121.0 ?
C9 C10 C11 . . 120.0(4) ?
C9 C10 H10 . . 120.0 ?
C11 C10 H10 . . 120.0 ?
C10 C11 C12 . . 118.4(4) ?
C10 C11 C13 . . 123.2(3) ?
C12 C11 C13 . . 118.4(4) ?
N2 C12 C11 . . 122.1(4) ?
N2 C12 H12 . . 118.9 ?
C11 C12 H12 . . 118.9 ?
O7 C13 O6 . . 124.0(4) ?
O7 C13 C11 . . 124.1(4) ?
O6 C13 C11 . . 111.9(4) ?
C2 N1 C6 . . 123.9(3) ?
C2 N1 Cu1 . . 117.6(3) ?
C6 N1 Cu1 . . 118.5(3) ?
C12 N2 C8 . . 118.2(3) ?
C12 N2 Cu1 . . 121.1(3) ?
C8 N2 Cu1 . . 120.6(3) ?
C1 O1 Cu1 . . 114.7(3) ?
C7 O3 Cu1 . . 115.1(2) ?
Cu1 O5 H5B . . 113.4 ?
Cu1 O5 H5A . . 107.7 ?
H5B O5 H5A . . 108.0 ?
C13 O6 H6 . . 109.5 ?
H1WC O1W H1WD . . 108.7 ?

loop_
_geom_bond_atom_site_label_1
_geom_bond_atom_site_label_2
_geom_bond_site_symmetry_2
_geom_bond_distance
_geom_bond_publ_flag
Cu1 N1 . 1.906(3) ?
Cu1 N2 . 1.963(3) ?
Cu1 O1 . 1.998(3) ?
Cu1 O3 . 2.017(3) ?
Cu1 O5 . 2.231(3) ?
C1 O2 . 1.229(5) ?
C1 O1 . 1.277(4) ?
C1 C2 . 1.520(5) ?
C2 N1 . 1.321(5) ?
C2 C3 . 1.387(5) ?
C3 C4 . 1.381(5) ?
C3 H3 . 0.9300 ?
C4 C5 . 1.371(5) ?
C4 H4 . 0.9300 ?
C5 C6 . 1.389(5) ?
C5 H5 . 0.9300 ?
C6 N1 . 1.329(4) ?
C6 C7 . 1.507(5) ?
C7 O4 . 1.222(5) ?
C7 O3 . 1.284(4) ?
C8 N2 . 1.335(5) ?
C8 C9 . 1.370(5) ?
C8 H8 . 0.9300 ?
C9 C10 . 1.370(5) ?
C9 H9 . 0.9300 ?
C10 C11 . 1.374(5) ?
C10 H10 . 0.9300 ?
C11 C12 . 1.383(5) ?
C11 C13 . 1.482(5) ?
C12 N2 . 1.333(4) ?
C12 H12 . 0.9300 ?
C13 O7 . 1.198(5) ?
C13 O6 . 1.327(4) ?
O5 H5B . 0.8500 ?
O5 H5A . 0.8501 ?
O6 H6 . 0.8200 ?
O1W H1WC . 0.8500 ?
O1W H1WD . 0.8499 ?

loop_
_geom_hbond_atom_site_label_D
_geom_hbond_atom_site_label_H
_geom_hbond_atom_site_label_A
_geom_hbond_site_symmetry_A
_geom_hbond_distance_DH
_geom_hbond_distance_HA
_geom_hbond_distance_DA
_geom_hbond_angle_DHA
O5 H5B O1W 2_677 0.85 1.87 2.715(4) 175.4
O5 H5A O7 2_677 0.85 2.08 2.888(4) 158.1
O6 H6 O4 1_566 0.82 1.79 2.586(4) 163.5
O1W H1WC O3 1_565 0.85 2.14 2.983(4) 171.7
O1W H1WD O2 . 0.85 1.95 2.775(4) 162.7
